data_7120446
loop_
_publ_author_name
'Mei, Hongjiang'
'Lin, Lili'
'Wang, Lifeng'
'Dai, Li'
'Liu, Xiaohua'
'Feng, Xiaoming'

_publ_section_title
;
 Highly Regio-, Diastereo- and Enantioselective Deracemization of Axially
 Chiral 3-Alkylideneoxindoles
;
_journal_name_full 'Chem. Commun.'
_journal_paper_doi 10.1039/C7CC05164F
_journal_year 2017
_chemical_absolute_configuration ad
_chemical_formula_moiety 'C30 H28 Br N O2'
_chemical_formula_sum 'C30 H28 Br N O2'
_chemical_formula_weight 514.44
_space_group_crystal_system monoclinic
_space_group_IT_number 5
_space_group_name_Hall 'C 2y'
_space_group_name_H-M_alt 'C 1 2 1'
_symmetry_space_group_name_Hall 'C 2y'
_symmetry_space_group_name_H-M 'C 1 2 1'
_atom_sites_solution_hydrogens geom
_atom_sites_solution_primary direct
_audit_creation_date 2017-02-28
_audit_creation_method
;
Olex2 1.2
(compiled 2017.01.04 svn.r3372 for OlexSys, GUI svn.r5292)
;
_audit_update_record
;
2017-03-06 deposited with the CCDC.
2017-07-12 downloaded from the CCDC.
;
_cell_angle_alpha 90
_cell_angle_beta 90.778(2)
_cell_angle_gamma 90
_cell_formula_units_Z 8
_cell_length_a 20.4694(6)
_cell_length_b 29.3171(7)
_cell_length_c 9.33198(18)
_cell_measurement_reflns_used 7913
_cell_measurement_temperature 293.57(10)
_cell_measurement_theta_max 70.2200
_cell_measurement_theta_min 5.0320
_cell_volume 5599.6(2)
_computing_cell_refinement
;
CrysAlisPro, Agilent Technologies,
Version 1.171.37.35 (release 13-08-2014 CrysAlis171 .NET)
(compiled Aug 13 2014,18:06:01)
;
_computing_data_collection
;
CrysAlisPro, Agilent Technologies,
Version 1.171.37.35 (release 13-08-2014 CrysAlis171 .NET)
(compiled Aug 13 2014,18:06:01)
;
_computing_data_reduction
;
CrysAlisPro, Agilent Technologies,
Version 1.171.37.35 (release 13-08-2014 CrysAlis171 .NET)
(compiled Aug 13 2014,18:06:01)
;
_computing_molecular_graphics 'Olex2 (Dolomanov et al., 2009)'
_computing_publication_material 'Olex2 (Dolomanov et al., 2009)'
_computing_structure_refinement 'ShelXL (Sheldrick, 2015)'
_computing_structure_solution 'ShelXT (Sheldrick, 2015)'
_diffrn_ambient_environment air
_diffrn_ambient_temperature 293.57(10)
_diffrn_detector 'CCD plate'
_diffrn_detector_area_resol_mean 15.9595
_diffrn_detector_type EosS2
_diffrn_measured_fraction_theta_full 1.000
_diffrn_measured_fraction_theta_max 1.000
_diffrn_measurement_details
;
#__ type_ start__ end____ width___ exp.time_
  1 omega   20.00  104.00   1.0000    4.9950
omega____ theta____ kappa____ phi______ frames
    -       36.5421   57.0000   30.0000 84

#__ type_ start__ end____ width___ exp.time_
  2 omega  -31.00   53.00   1.0000    4.9950
omega____ theta____ kappa____ phi______ frames
    -       36.5421  -57.0000 -120.0000 84

#__ type_ start__ end____ width___ exp.time_
  3 omega    1.00   75.00   1.0000    4.9950
omega____ theta____ kappa____ phi______ frames
    -       36.5421  -99.0000  -30.0000 74

#__ type_ start__ end____ width___ exp.time_
  4 omega   20.00  104.00   1.0000    4.9950
omega____ theta____ kappa____ phi______ frames
    -       36.5421   57.0000  -30.0000 84

#__ type_ start__ end____ width___ exp.time_
  5 omega   20.00  104.00   1.0000    4.9950
omega____ theta____ kappa____ phi______ frames
    -       36.5421   57.0000  120.0000 84

#__ type_ start__ end____ width___ exp.time_
  6 omega   23.00   90.00   1.0000    4.9950
omega____ theta____ kappa____ phi______ frames
    -       36.5421 -125.0000 -180.0000 67

#__ type_ start__ end____ width___ exp.time_
  7 omega   23.00   90.00   1.0000    4.9950
omega____ theta____ kappa____ phi______ frames
    -       36.5421 -125.0000  -60.0000 67

#__ type_ start__ end____ width___ exp.time_
  8 omega  -31.00   53.00   1.0000    4.9950
omega____ theta____ kappa____ phi______ frames
    -       36.5421  -57.0000  120.0000 84

#__ type_ start__ end____ width___ exp.time_
  9 omega  -31.00   53.00   1.0000    4.9950
omega____ theta____ kappa____ phi______ frames
    -       36.5421  -57.0000 -180.0000 84

#__ type_ start__ end____ width___ exp.time_
 10 omega  -31.00   53.00   1.0000    4.9950
omega____ theta____ kappa____ phi______ frames
    -       36.5421  -57.0000  -60.0000 84

#__ type_ start__ end____ width___ exp.time_
 11 omega   18.00  106.00   1.0000    4.9950
omega____ theta____ kappa____ phi______ frames
    -       36.5421   38.0000  120.0000 88

#__ type_ start__ end____ width___ exp.time_
 12 omega   40.00   98.00   1.0000   19.9750
omega____ theta____ kappa____ phi______ frames
    -      108.0000  -45.0000 -180.0000 58

#__ type_ start__ end____ width___ exp.time_
 13 omega   38.00   91.00   1.0000   19.9750
omega____ theta____ kappa____ phi______ frames
    -      108.0000  -30.0000 -120.0000 53

#__ type_ start__ end____ width___ exp.time_
 14 omega   39.00  109.00   1.0000   19.9750
omega____ theta____ kappa____ phi______ frames
    -      108.0000  -94.0000  150.0000 70

#__ type_ start__ end____ width___ exp.time_
 15 omega   40.00   98.00   1.0000   19.9750
omega____ theta____ kappa____ phi______ frames
    -      108.0000  -45.0000  120.0000 58

#__ type_ start__ end____ width___ exp.time_
 16 omega   41.00  126.00   1.0000   19.9750
omega____ theta____ kappa____ phi______ frames
    -      108.0000  -61.0000 -150.0000 85

#__ type_ start__ end____ width___ exp.time_
 17 omega   39.00  109.00   1.0000   19.9750
omega____ theta____ kappa____ phi______ frames
    -      108.0000  -94.0000  -30.0000 70

#__ type_ start__ end____ width___ exp.time_
 18 omega   91.00  176.00   1.0000   19.9750
omega____ theta____ kappa____ phi______ frames
    -      108.0000   45.0000   60.0000 85

#__ type_ start__ end____ width___ exp.time_
 19 omega   41.00  126.00   1.0000   19.9750
omega____ theta____ kappa____ phi______ frames
    -      108.0000  -61.0000    0.0000 85

#__ type_ start__ end____ width___ exp.time_
 20 omega   39.00  109.00   1.0000   19.9750
omega____ theta____ kappa____ phi______ frames
    -      108.0000  -94.0000 -120.0000 70

#__ type_ start__ end____ width___ exp.time_
 21 omega   40.00   98.00   1.0000   19.9750
omega____ theta____ kappa____ phi______ frames
    -      108.0000  -45.0000  -60.0000 58

#__ type_ start__ end____ width___ exp.time_
 22 omega   38.00   91.00   1.0000   19.9750
omega____ theta____ kappa____ phi______ frames
    -      108.0000  -30.0000   60.0000 53

#__ type_ start__ end____ width___ exp.time_
 23 omega   38.00  116.00   1.0000   19.9750
omega____ theta____ kappa____ phi______ frames
    -      108.0000 -111.0000   30.0000 78

#__ type_ start__ end____ width___ exp.time_
 24 omega   37.00  146.00   1.0000   19.9750
omega____ theta____ kappa____ phi______ frames
    -      108.0000  -15.0000    0.0000 109

#__ type_ start__ end____ width___ exp.time_
 25 omega   38.00  113.00   1.0000   19.9750
omega____ theta____ kappa____ phi______ frames
    -      108.0000 -107.0000  107.0000 75

#__ type_ start__ end____ width___ exp.time_
 26 omega   39.00  139.00   1.0000   19.9750
omega____ theta____ kappa____ phi______ frames
    -      108.0000    0.0000   90.0000 100
;
_diffrn_measurement_device 'four-circle diffractometer'
_diffrn_measurement_device_type 'New Gemini, Dual, Cu at zero, EosS2'
_diffrn_measurement_method '\w scans'
_diffrn_orient_matrix_UB_11 0.0202535000
_diffrn_orient_matrix_UB_12 -0.0460211000
_diffrn_orient_matrix_UB_13 -0.0656293000
_diffrn_orient_matrix_UB_21 0.0663388000
_diffrn_orient_matrix_UB_22 0.0205871000
_diffrn_orient_matrix_UB_23 -0.0416493000
_diffrn_orient_matrix_UB_31 0.0292374000
_diffrn_orient_matrix_UB_32 -0.0148167000
_diffrn_orient_matrix_UB_33 0.1456494000
_diffrn_radiation_monochromator graphite
_diffrn_radiation_probe x-ray
_diffrn_radiation_type CuK\a
_diffrn_radiation_wavelength 1.54184
_diffrn_reflns_av_R_equivalents 0.0247
_diffrn_reflns_av_unetI/netI 0.0252
_diffrn_reflns_Laue_measured_fraction_full 1.000
_diffrn_reflns_Laue_measured_fraction_max 1.000
_diffrn_reflns_limit_h_max 24
_diffrn_reflns_limit_h_min -24
_diffrn_reflns_limit_k_max 34
_diffrn_reflns_limit_k_min -34
_diffrn_reflns_limit_l_max 11
_diffrn_reflns_limit_l_min -6
_diffrn_reflns_number 25155
_diffrn_reflns_point_group_measured_fraction_full 0.997
_diffrn_reflns_point_group_measured_fraction_max 0.997
_diffrn_reflns_theta_full 67.073
_diffrn_reflns_theta_max 67.073
_diffrn_reflns_theta_min 4.320
_diffrn_source 'Enhance (Cu) X-ray Source'
_exptl_absorpt_coefficient_mu 2.185
_exptl_absorpt_correction_T_max 1.00000
_exptl_absorpt_correction_T_min 0.71351
_exptl_absorpt_correction_type multi-scan
_exptl_absorpt_process_details
;
CrysAlisPro, Agilent Technologies,
Version 1.171.37.35 (release 13-08-2014 CrysAlis171 .NET)
(compiled Aug 13 2014,18:06:01)
Empirical absorption correction using spherical harmonics,
 implemented in SCALE3 ABSPACK scaling algorithm.
;
_exptl_crystal_colour 'clear yellowish yellow'
_exptl_crystal_colour_lustre clear
_exptl_crystal_colour_modifier yellowish
_exptl_crystal_colour_primary yellow
_exptl_crystal_density_diffrn 1.220
_exptl_crystal_description prism
_exptl_crystal_F_000 2128
_exptl_crystal_size_max 0.55
_exptl_crystal_size_mid 0.25
_exptl_crystal_size_min 0.15
_refine_diff_density_max 0.700
_refine_diff_density_min -0.740
_refine_diff_density_rms 0.085
_refine_ls_abs_structure_details
;
 Flack x determined using 3231 quotients [(I+)-(I-)]/[(I+)+(I-)]
 (Parsons, Flack and Wagner, Acta Cryst. B69 (2013) 249-259).
;
_refine_ls_abs_structure_Flack -0.007(7)
_refine_ls_extinction_method none
_refine_ls_goodness_of_fit_ref 1.074
_refine_ls_hydrogen_treatment constr
_refine_ls_matrix_type full
_refine_ls_number_parameters 615
_refine_ls_number_reflns 9968
_refine_ls_number_restraints 1
_refine_ls_restrained_S_all 1.074
_refine_ls_R_factor_all 0.0813
_refine_ls_R_factor_gt 0.0713
_refine_ls_shift/su_max 0.000
_refine_ls_shift/su_mean 0.000
_refine_ls_structure_factor_coef Fsqd
_refine_ls_weighting_details 'w=1/[\s^2^(Fo^2^)+(0.1431P)^2^+0.7734P] where P=(Fo^2^+2Fc^2^)/3'
_refine_ls_weighting_scheme calc
_refine_ls_wR_factor_gt 0.2034
_refine_ls_wR_factor_ref 0.2186
_reflns_Friedel_coverage 0.952
_reflns_Friedel_fraction_full 0.994
_reflns_Friedel_fraction_max 0.994
_reflns_number_gt 8155
_reflns_number_total 9968
_reflns_threshold_expression 'I > 2\s(I)'
_cod_depositor_comments
;

2017-11-19
Z value and formula fixed to values more according to usual
chemical conventions.                 miguel
;
_cod_original_formula_sum 'C60 H56 Br2 N2 O4'
_cod_original_formula_weight 1028.88
_cod_original_formula_moiety '2(C30 H28 Br N O2)'
_cod_original_formula_units_Z 4
_cod_data_source_file c7cc05164f2.cif
_cod_data_source_block fxm-mhj-pbr
_cod_database_code 7120446
_shelx_shelxl_version_number 2014/7
_shelx_space_group_comment
;
The symmetry employed for this shelxl refinement is uniquely defined
by the following loop, which should always be used as a source of
symmetry information in preference to the above space-group names.
They are only intended as comments.
;
_reflns_odcompleteness_completeness 99.96
_reflns_odcompleteness_iscentric 1
_reflns_odcompleteness_theta 66.97
_olex2_refinement_description
;
1. Fixed Uiso
 At 1.2 times of:
  All C(H) groups, All C(H,H) groups, All N(H) groups
 At 1.5 times of:
  All C(H,H,H) groups
2.a Ternary CH refined with riding coordinates:
 C008(H008), C00I(H00I), C00J(H00J), C00T(H00T), C011(H011), C01D(H01G)
2.b Secondary CH2 refined with riding coordinates:
 C00F(H00B,H00C), C00N(H00D,H00E), C00V(H00F,H00G), C010(H01Q,H01R), C015(H01A,
 H01B), C018(H01C,H01D), C01B(H01E,H01F), C01F(H01X,H01Y)
2.c Aromatic/amide H refined with riding coordinates:
 N007(H007), N00A(H00A), C00P(H00P), C00U(H00U), C00X(H00X), C00Z(H00Z),
 C013(H013), C014(H014), C016(H016), C017(H017), C019(H019), C01A(H01S),
 C01C(H01T), C01E(H01H), C01G(H01Z), C01H(H01I), C01I(H01J), C01J(H01K),
 C01K(H01), C01L(H0AA), C01M(H01M), C01N(H01N), C01O(H1AA), C01P(H2AA),
 C01S(H4AA), C01U(H01U), C01V(H01V), C01W(H01W)
2.d Idealised Me refined as rotating group:
 C01R(H3AA,H,HA), C01T(H01L,H01O,H01P)
;
_olex2_date_sample_data_collection 2017-02-22
_olex2_submission_special_instructions 'No special instructions were received'

loop_
_space_group_symop_operation_xyz
'x, y, z'
'-x, y, -z'
'x+1/2, y+1/2, z'
'-x+1/2, y+1/2, -z'

loop_
_atom_site_label
_atom_site_type_symbol
_atom_site_fract_x
_atom_site_fract_y
_atom_site_fract_z
_atom_site_U_iso_or_equiv
_atom_site_adp_type
_atom_site_occupancy
_atom_site_site_symmetry_order
_atom_site_calc_flag
_atom_site_refinement_flags_posn
Br01 Br 0.82952(8) 0.21538(5) 0.2077(2) 0.1612(7) Uani 1 1 d .
Br02 Br 0.79524(15) 0.78421(5) 0.33374(16) 0.2103(12) Uani 1 1 d .
O003 O 0.7386(2) 0.54901(17) 0.6824(5) 0.0808(12) Uani 1 1 d .
O004 O 0.6256(3) 0.4592(2) -0.0047(6) 0.0981(16) Uani 1 1 d .
O005 O 0.6617(3) 0.4477(2) 0.5418(6) 0.0993(16) Uani 1 1 d .
O006 O 0.9840(3) 0.5454(2) 0.6970(7) 0.1052(18) Uani 1 1 d .
N007 N 0.7512(3) 0.47521(19) 0.7534(5) 0.0757(13) Uani 1 1 d .
H007 H 0.7202 0.4638 0.7018 0.091 Uiso 1 1 calc R
C008 C 0.8397(2) 0.6078(2) 0.8066(6) 0.0615(12) Uani 1 1 d .
H008 H 0.7951 0.6051 0.7678 0.074 Uiso 1 1 calc R
C009 C 0.7666(3) 0.5200(2) 0.7542(6) 0.0691(14) Uani 1 1 d .
N00A N 0.6272(3) 0.5220(2) 0.5113(7) 0.0894(18) Uani 1 1 d .
H00A H 0.6511 0.5340 0.5776 0.107 Uiso 1 1 calc R
C00B C 0.6650(3) 0.4677(3) 0.0906(7) 0.0781(16) Uani 1 1 d .
C00C C 0.5497(3) 0.5154(3) 0.3368(7) 0.0852(19) Uani 1 1 d .
C00D C 0.5760(3) 0.4691(3) 0.3648(6) 0.0792(18) Uani 1 1 d .
C00E C 0.8550(3) 0.5641(2) 0.8865(6) 0.0649(12) Uani 1 1 d .
C00F C 0.6945(3) 0.4308(2) 0.1771(7) 0.0759(16) Uani 1 1 d .
H00B H 0.7023 0.4422 0.2733 0.091 Uiso 1 1 calc R
H00C H 0.7366 0.4233 0.1369 0.091 Uiso 1 1 calc R
C00G C 0.6977(4) 0.3456(3) 0.1948(7) 0.0825(18) Uani 1 1 d .
C00H C 0.8229(3) 0.5252(2) 0.8595(6) 0.0637(12) Uani 1 1 d .
C00I C 0.8860(3) 0.6157(2) 0.6775(6) 0.0695(13) Uani 1 1 d .
H00I H 0.9299 0.6218 0.7163 0.083 Uiso 1 1 calc R
C00J C 0.6541(3) 0.3867(2) 0.1874(6) 0.0754(16) Uani 1 1 d .
H00J H 0.6279 0.3843 0.0991 0.090 Uiso 1 1 calc R
C00K C 0.6268(3) 0.4771(3) 0.4803(7) 0.0835(19) Uani 1 1 d .
C00L C 0.6844(3) 0.5168(3) 0.1157(8) 0.0804(17) Uani 1 1 d .
C00M C 0.5620(3) 0.4293(3) 0.3027(6) 0.0794(18) Uani 1 1 d .
C00N C 0.8412(3) 0.6495(2) 0.9062(6) 0.0676(13) Uani 1 1 d .
H00D H 0.8382 0.6769 0.8482 0.081 Uiso 1 1 calc R
H00E H 0.8031 0.6486 0.9667 0.081 Uiso 1 1 calc R
C00O C 0.8645(4) 0.6568(2) 0.5941(7) 0.0815(17) Uani 1 1 d .
C00P C 0.6955(5) 0.3127(3) 0.0856(9) 0.095(2) Uani 1 1 d .
H00P H 0.6664 0.3167 0.0093 0.114 Uiso 1 1 calc R
C00Q C 0.8349(3) 0.4783(2) 0.9141(6) 0.0709(14) Uani 1 1 d .
C00R C 0.7900(3) 0.4500(2) 0.8429(6) 0.0736(15) Uani 1 1 d .
C00S C 0.5845(3) 0.5466(3) 0.4239(8) 0.087(2) Uani 1 1 d .
C00T C 0.9025(3) 0.6526(2) 1.0022(7) 0.0747(15) Uani 1 1 d .
H00T H 0.9408 0.6554 0.9409 0.090 Uiso 1 1 calc R
C00U C 0.8783(5) 0.4116(3) 1.0288(10) 0.101(2) Uani 1 1 d .
H00U H 0.9076 0.3984 1.0936 0.121 Uiso 1 1 calc R
C00V C 0.8907(3) 0.5744(2) 0.5765(7) 0.0760(15) Uani 1 1 d .
H00F H 0.8473 0.5617 0.5626 0.091 Uiso 1 1 calc R
H00G H 0.9056 0.5849 0.4840 0.091 Uiso 1 1 calc R
C00W C 0.9208(3) 0.4889(3) 0.5845(7) 0.0780(16) Uani 1 1 d .
C00X C 0.7410(4) 0.3381(3) 0.3059(8) 0.092(2) Uani 1 1 d .
H00X H 0.7436 0.3594 0.3794 0.111 Uiso 1 1 calc R
C00Y C 0.9354(3) 0.5371(3) 0.6277(7) 0.0798(17) Uani 1 1 d .
C00Z C 0.8793(4) 0.4580(3) 1.0064(9) 0.0864(18) Uani 1 1 d .
H00Z H 0.9102 0.4758 1.0542 0.104 Uiso 1 1 calc R
C010 C 0.9087(3) 0.6097(3) 1.0880(7) 0.0787(16) Uani 1 1 d .
H01Q H 0.8727 0.6079 1.1541 0.094 Uiso 1 1 calc R
H01R H 0.9490 0.6108 1.1440 0.094 Uiso 1 1 calc R
C011 C 0.6060(3) 0.3884(3) 0.3144(6) 0.0802(18) Uani 1 1 d .
H011 H 0.6319 0.3916 0.4028 0.096 Uiso 1 1 calc R
C012 C 0.8240(11) 0.7327(4) 0.4421(12) 0.143(6) Uani 1 1 d .
C013 C 0.5767(4) 0.5921(4) 0.4139(12) 0.107(3) Uani 1 1 d .
H013 H 0.6006 0.6116 0.4733 0.129 Uiso 1 1 calc R
C014 C 0.8667(5) 0.4337(4) 0.4377(14) 0.122(3) Uani 1 1 d .
H014 H 0.8395 0.4267 0.3602 0.147 Uiso 1 1 calc R
C015 C 0.5676(4) 0.3436(3) 0.3240(7) 0.093(2) Uani 1 1 d .
H01A H 0.5978 0.3182 0.3176 0.111 Uiso 1 1 calc R
H01B H 0.5466 0.3420 0.4164 0.111 Uiso 1 1 calc R
C016 C 0.8783(4) 0.4788(3) 0.4720(10) 0.097(2) Uani 1 1 d .
H016 H 0.8579 0.5021 0.4205 0.117 Uiso 1 1 calc R
C017 C 0.8939(6) 0.3998(4) 0.5137(16) 0.129(4) Uani 1 1 d .
H017 H 0.8841 0.3697 0.4910 0.155 Uiso 1 1 calc R
C018 C 0.5030(4) 0.4249(3) 0.2056(8) 0.091(2) Uani 1 1 d .
H01C H 0.5162 0.4299 0.1074 0.109 Uiso 1 1 calc R
H01D H 0.4718 0.4485 0.2298 0.109 Uiso 1 1 calc R
C019 C 0.7291(4) 0.5284(3) 0.2237(9) 0.092(2) Uani 1 1 d .
H019 H 0.7496 0.5060 0.2787 0.111 Uiso 1 1 calc R
C01A C 0.8009(5) 0.6595(3) 0.5335(9) 0.104(2) Uani 1 1 d .
H01S H 0.7720 0.6354 0.5470 0.125 Uiso 1 1 calc R
C01B C 0.4695(4) 0.3782(4) 0.2160(9) 0.105(3) Uani 1 1 d .
H01E H 0.4471 0.3762 0.3067 0.127 Uiso 1 1 calc R
H01F H 0.4369 0.3757 0.1399 0.127 Uiso 1 1 calc R
C01C C 0.9505(4) 0.4535(3) 0.6579(10) 0.096(2) Uani 1 1 d .
H01T H 0.9806 0.4599 0.7307 0.115 Uiso 1 1 calc R
C01D C 0.5157(5) 0.3393(4) 0.2051(8) 0.102(3) Uani 1 1 d .
H01G H 0.5376 0.3414 0.1126 0.122 Uiso 1 1 calc R
C01E C 0.5063(4) 0.5341(4) 0.2335(10) 0.104(3) Uani 1 1 d .
H01H H 0.4830 0.5151 0.1715 0.125 Uiso 1 1 calc R
C01F C 0.9090(3) 0.5672(2) 0.9952(9) 0.0838(18) Uani 1 1 d .
H01X H 0.9503 0.5658 0.9457 0.101 Uiso 1 1 calc R
H01Y H 0.9067 0.5407 1.0573 0.101 Uiso 1 1 calc R
C01G C 0.9362(6) 0.4092(3) 0.6244(13) 0.114(3) Uani 1 1 d .
H01Z H 0.9550 0.3856 0.6769 0.137 Uiso 1 1 calc R
C01H C 0.7345(6) 0.2751(3) 0.0874(11) 0.114(3) Uani 1 1 d .
H01I H 0.7323 0.2543 0.0123 0.136 Uiso 1 1 calc R
C01I C 0.6741(5) 0.5948(4) 0.0554(14) 0.118(3) Uani 1 1 d .
H01J H 0.6557 0.6174 -0.0023 0.141 Uiso 1 1 calc R
C01J C 0.6589(4) 0.5505(3) 0.0303(11) 0.099(2) Uani 1 1 d .
H01K H 0.6311 0.5429 -0.0456 0.119 Uiso 1 1 calc R
C01K C 0.8338(6) 0.3845(3) 0.9549(11) 0.110(3) Uani 1 1 d .
H01 H 0.8339 0.3531 0.9694 0.132 Uiso 1 1 calc R
C01L C 0.7904(4) 0.4032(3) 0.8620(9) 0.093(2) Uani 1 1 d .
H0AA H 0.7611 0.3848 0.8115 0.111 Uiso 1 1 calc R
C01M C 0.7161(5) 0.6068(4) 0.1645(12) 0.109(3) Uani 1 1 d .
H01M H 0.7263 0.6373 0.1811 0.131 Uiso 1 1 calc R
C01N C 0.7801(5) 0.3007(4) 0.3128(11) 0.109(3) Uani 1 1 d .
H01N H 0.8087 0.2963 0.3899 0.131 Uiso 1 1 calc R
C01O C 0.9040(6) 0.6941(3) 0.5723(9) 0.107(3) Uani 1 1 d .
H1AA H 0.9463 0.6930 0.6096 0.129 Uiso 1 1 calc R
C01P C 0.7810(7) 0.6960(4) 0.4566(10) 0.130(4) Uani 1 1 d .
H2AA H 0.7396 0.6967 0.4142 0.156 Uiso 1 1 calc R
C01Q C 0.7764(5) 0.2680(3) 0.1989(12) 0.107(3) Uani 1 1 d .
C01R C 0.9000(5) 0.6940(3) 1.0997(11) 0.114(3) Uani 1 1 d .
H3AA H 0.9078 0.7211 1.0448 0.171 Uiso 1 1 calc GR
H H 0.9330 0.6912 1.1734 0.171 Uiso 1 1 calc GR
HA H 0.8578 0.6958 1.1428 0.171 Uiso 1 1 calc GR
C01S C 0.8854(12) 0.7322(4) 0.4998(14) 0.151(6) Uani 1 1 d .
H4AA H 0.9134 0.7569 0.4901 0.181 Uiso 1 1 calc R
C01T C 0.4824(7) 0.2928(5) 0.2140(14) 0.157(6) Uani 1 1 d .
H01L H 0.5060 0.2738 0.2806 0.236 Uiso 1 1 calc GR
H01O H 0.4820 0.2788 0.1211 0.236 Uiso 1 1 calc GR
H01P H 0.4384 0.2967 0.2459 0.236 Uiso 1 1 calc GR
C01U C 0.5326(5) 0.6095(4) 0.3140(13) 0.117(3) Uani 1 1 d .
H01U H 0.5260 0.6408 0.3071 0.141 Uiso 1 1 calc R
C01V C 0.7421(5) 0.5740(4) 0.2469(11) 0.111(3) Uani 1 1 d .
H01V H 0.7700 0.5822 0.3221 0.133 Uiso 1 1 calc R
C01W C 0.4988(5) 0.5805(4) 0.2255(13) 0.120(3) Uani 1 1 d .
H01W H 0.4698 0.5925 0.1579 0.144 Uiso 1 1 calc R

loop_
_atom_site_aniso_label
_atom_site_aniso_U_11
_atom_site_aniso_U_22
_atom_site_aniso_U_33
_atom_site_aniso_U_23
_atom_site_aniso_U_13
_atom_site_aniso_U_12
Br01 0.1587(12) 0.1115(8) 0.2138(18) -0.0053(9) 0.0187(11) 0.0076(7)
Br02 0.391(3) 0.1332(11) 0.1092(8) 0.0434(8) 0.0721(13) 0.1075(15)
O003 0.075(2) 0.089(3) 0.078(3) -0.001(2) -0.027(2) -0.018(2)
O004 0.112(4) 0.105(4) 0.077(3) 0.004(3) -0.019(3) -0.035(3)
O005 0.104(3) 0.116(4) 0.077(3) -0.012(3) -0.034(3) -0.030(3)
O006 0.079(3) 0.113(4) 0.123(4) -0.046(3) -0.022(3) 0.003(3)
N007 0.081(3) 0.082(3) 0.065(3) -0.005(2) -0.008(2) -0.031(3)
C008 0.052(2) 0.071(3) 0.061(3) -0.007(2) -0.009(2) -0.007(2)
C009 0.067(3) 0.083(4) 0.058(3) -0.009(3) -0.006(2) -0.021(3)
N00A 0.074(3) 0.119(5) 0.075(3) -0.034(3) -0.001(3) -0.022(3)
C00B 0.076(3) 0.095(4) 0.063(3) 0.001(3) 0.003(3) -0.022(3)
C00C 0.063(3) 0.126(6) 0.067(4) -0.011(4) -0.001(3) -0.013(3)
C00D 0.067(3) 0.119(5) 0.052(3) -0.012(3) -0.006(2) -0.021(3)
C00E 0.059(3) 0.071(3) 0.065(3) -0.010(2) -0.004(2) -0.009(2)
C00F 0.076(3) 0.088(4) 0.064(3) -0.005(3) 0.002(3) -0.026(3)
C00G 0.094(4) 0.093(4) 0.060(3) -0.002(3) 0.002(3) -0.039(4)
C00H 0.059(3) 0.074(3) 0.058(3) -0.007(2) -0.004(2) -0.012(2)
C00I 0.073(3) 0.074(3) 0.061(3) -0.007(2) -0.002(2) -0.009(3)
C00J 0.084(4) 0.087(4) 0.055(3) -0.003(3) -0.012(2) -0.031(3)
C00K 0.072(3) 0.124(6) 0.055(3) -0.016(3) -0.006(3) -0.027(4)
C00L 0.067(3) 0.096(5) 0.079(4) -0.005(3) 0.011(3) -0.022(3)
C00M 0.077(3) 0.113(5) 0.048(3) -0.002(3) -0.008(2) -0.028(4)
C00N 0.064(3) 0.077(3) 0.062(3) -0.009(3) -0.003(2) -0.001(2)
C00O 0.106(5) 0.081(4) 0.057(3) -0.011(3) 0.006(3) -0.005(3)
C00P 0.117(6) 0.085(5) 0.084(4) -0.015(4) -0.002(4) -0.033(4)
C00Q 0.078(3) 0.079(4) 0.055(3) -0.004(3) -0.003(2) -0.013(3)
C00R 0.081(3) 0.080(4) 0.060(3) -0.007(3) 0.009(3) -0.025(3)
C00S 0.065(3) 0.121(6) 0.074(4) -0.018(4) 0.005(3) -0.013(4)
C00T 0.068(3) 0.080(4) 0.076(4) -0.023(3) -0.006(3) -0.008(3)
C00U 0.106(5) 0.095(5) 0.103(6) 0.019(4) -0.001(4) 0.006(4)
C00V 0.079(3) 0.085(4) 0.063(3) -0.015(3) -0.002(3) -0.010(3)
C00W 0.071(3) 0.089(4) 0.074(4) -0.018(3) 0.012(3) -0.002(3)
C00X 0.108(5) 0.092(5) 0.076(4) -0.007(3) -0.006(4) -0.015(4)
C00Y 0.070(3) 0.097(5) 0.073(4) -0.025(3) 0.001(3) -0.004(3)
C00Z 0.082(4) 0.085(4) 0.092(5) 0.005(3) -0.009(3) -0.005(3)
C010 0.063(3) 0.100(5) 0.073(4) -0.016(3) -0.016(2) -0.010(3)
C011 0.088(4) 0.113(5) 0.040(2) -0.001(3) -0.010(2) -0.036(4)
C012 0.263(18) 0.094(6) 0.074(6) 0.024(5) 0.048(8) 0.069(10)
C013 0.083(5) 0.124(7) 0.114(6) -0.034(5) 0.004(4) -0.011(4)
C014 0.111(6) 0.107(7) 0.149(9) -0.048(6) -0.019(6) -0.010(5)
C015 0.097(4) 0.126(6) 0.056(3) 0.016(3) -0.008(3) -0.048(4)
C016 0.083(4) 0.099(5) 0.110(6) -0.037(4) -0.014(4) -0.006(4)
C017 0.122(7) 0.089(6) 0.177(11) -0.037(7) 0.014(7) -0.017(5)
C018 0.087(4) 0.119(6) 0.067(4) -0.002(4) -0.022(3) -0.025(4)
C019 0.090(4) 0.098(5) 0.090(5) -0.010(4) 0.006(3) -0.027(4)
C01A 0.143(7) 0.085(5) 0.085(5) 0.002(4) -0.011(5) 0.013(5)
C01B 0.093(5) 0.151(8) 0.071(4) 0.009(5) -0.028(4) -0.050(6)
C01C 0.091(4) 0.106(6) 0.090(5) -0.010(4) 0.011(4) 0.006(4)
C01D 0.112(6) 0.122(6) 0.071(4) 0.015(4) -0.026(4) -0.062(5)
C01E 0.084(4) 0.136(8) 0.092(5) -0.002(5) -0.006(4) -0.007(5)
C01F 0.079(4) 0.076(4) 0.095(5) -0.010(3) -0.032(3) -0.002(3)
C01G 0.125(7) 0.087(5) 0.130(8) 0.002(5) 0.027(6) 0.005(5)
C01H 0.138(7) 0.098(6) 0.106(6) -0.022(5) 0.012(5) -0.036(6)
C01I 0.101(6) 0.099(6) 0.153(9) 0.020(6) 0.016(6) -0.003(5)
C01J 0.095(5) 0.098(5) 0.105(5) 0.013(4) 0.004(4) -0.017(4)
C01K 0.148(8) 0.072(4) 0.110(6) 0.006(4) 0.023(6) -0.005(5)
C01L 0.111(5) 0.076(4) 0.091(5) -0.007(4) 0.010(4) -0.023(4)
C01M 0.107(6) 0.093(5) 0.126(7) -0.010(5) 0.027(5) -0.029(5)
C01N 0.107(6) 0.116(7) 0.104(6) 0.008(5) 0.003(5) -0.018(5)
C01O 0.144(7) 0.098(6) 0.080(5) 0.001(4) 0.027(5) -0.018(5)
C01P 0.187(11) 0.125(8) 0.077(5) 0.002(5) -0.004(6) 0.045(8)
C01Q 0.103(5) 0.087(5) 0.132(7) -0.004(5) 0.014(5) -0.025(4)
C01R 0.132(7) 0.100(6) 0.109(6) -0.050(5) -0.027(5) 0.007(5)
C01S 0.27(2) 0.093(6) 0.089(7) 0.009(5) 0.067(10) -0.001(9)
C01T 0.156(10) 0.168(11) 0.147(9) 0.054(8) -0.060(8) -0.101(9)
C01U 0.098(5) 0.122(7) 0.132(8) -0.013(6) 0.001(5) 0.000(5)
C01V 0.113(6) 0.113(7) 0.106(6) -0.025(5) 0.007(5) -0.045(5)
C01W 0.095(5) 0.141(9) 0.125(8) 0.000(6) -0.005(5) 0.014(6)

loop_
_atom_type_symbol
_atom_type_description
_atom_type_scat_dispersion_real
_atom_type_scat_dispersion_imag
_atom_type_scat_source
C C 0.0181 0.0091 'International Tables Vol C Tables 4.2.6.8 and 6.1.1.4'
H H 0.0000 0.0000 'International Tables Vol C Tables 4.2.6.8 and 6.1.1.4'
Br Br -0.6763 1.2805 'International Tables Vol C Tables 4.2.6.8 and 6.1.1.4'
N N 0.0311 0.0180 'International Tables Vol C Tables 4.2.6.8 and 6.1.1.4'
O O 0.0492 0.0322 'International Tables Vol C Tables 4.2.6.8 and 6.1.1.4'

loop_
_geom_angle_atom_site_label_1
_geom_angle_atom_site_label_2
_geom_angle_atom_site_label_3
_geom_angle
C009 N007 H007 123.5
C009 N007 C00R 113.1(5)
C00R N007 H007 123.5
C00E C008 H008 107.4
C00E C008 C00I 112.4(5)
C00E C008 C00N 111.9(5)
C00I C008 H008 107.4
C00N C008 H008 107.4
C00N C008 C00I 110.0(5)
O003 C009 N007 124.6(5)
O003 C009 C00H 129.4(5)
N007 C009 C00H 106.1(6)
C00K N00A H00A 123.8
C00K N00A C00S 112.3(6)
C00S N00A H00A 123.8
O004 C00B C00F 120.6(7)
O004 C00B C00L 118.7(7)
C00F C00B C00L 120.7(6)
C00S C00C C00D 108.2(6)
C00S C00C C01E 116.7(9)
C01E C00C C00D 134.4(7)
C00C C00D C00K 103.3(6)
C00M C00D C00C 130.5(6)
C00M C00D C00K 126.2(8)
C00H C00E C008 122.0(5)
C00H C00E C01F 122.5(6)
C01F C00E C008 115.5(5)
C00B C00F H00B 108.3
C00B C00F H00C 108.3
C00B C00F C00J 115.8(5)
H00B C00F H00C 107.4
C00J C00F H00B 108.3
C00J C00F H00C 108.3
C00P C00G C00J 120.4(7)
C00X C00G C00J 122.7(7)
C00X C00G C00P 116.9(8)
C00E C00H C009 125.2(6)
C00E C00H C00Q 130.2(5)
C00Q C00H C009 104.5(5)
C008 C00I H00I 107.8
C00O C00I C008 110.0(5)
C00O C00I H00I 107.8
C00O C00I C00V 109.6(5)
C00V C00I C008 113.6(5)
C00V C00I H00I 107.8
C00F C00J H00J 107.3
C00F C00J C011 111.6(6)
C00G C00J C00F 111.0(5)
C00G C00J H00J 107.3
C00G C00J C011 112.0(6)
C011 C00J H00J 107.3
O005 C00K N00A 124.8(6)
O005 C00K C00D 127.3(7)
N00A C00K C00D 107.9(7)
C019 C00L C00B 120.9(7)
C01J C00L C00B 120.0(7)
C01J C00L C019 119.1(8)
C00D C00M C011 122.7(5)
C00D C00M C018 120.2(7)
C011 C00M C018 116.8(6)
C008 C00N H00D 108.7
C008 C00N H00E 108.7
H00D C00N H00E 107.6
C00T C00N C008 114.3(5)
C00T C00N H00D 108.7
C00T C00N H00E 108.7
C01A C00O C00I 121.0(7)
C01O C00O C00I 123.1(8)
C01O C00O C01A 115.9(8)
C00G C00P H00P 118.8
C01H C00P C00G 122.3(9)
C01H C00P H00P 118.8
C00R C00Q C00H 106.4(5)
C00Z C00Q C00H 136.0(6)
C00Z C00Q C00R 117.6(7)
N007 C00R C00Q 110.0(6)
N007 C00R C01L 128.3(6)
C01L C00R C00Q 121.6(7)
N00A C00S C00C 108.0(8)
C013 C00S N00A 129.0(7)
C013 C00S C00C 123.0(8)
C00N C00T H00T 108.5
C010 C00T C00N 109.0(5)
C010 C00T H00T 108.5
C010 C00T C01R 110.7(7)
C01R C00T C00N 111.4(6)
C01R C00T H00T 108.5
C00Z C00U H00U 120.0
C00Z C00U C01K 120.1(8)
C01K C00U H00U 120.0
C00I C00V H00F 108.5
C00I C00V H00G 108.5
H00F C00V H00G 107.5
C00Y C00V C00I 114.9(5)
C00Y C00V H00F 108.5
C00Y C00V H00G 108.5
C016 C00W C00Y 121.7(7)
C01C C00W C00Y 119.3(7)
C01C C00W C016 119.0(8)
C00G C00X H00X 118.7
C01N C00X C00G 122.6(8)
C01N C00X H00X 118.7
O006 C00Y C00V 121.3(7)
O006 C00Y C00W 119.8(7)
C00W C00Y C00V 118.9(5)
C00Q C00Z H00Z 119.6
C00U C00Z C00Q 120.8(8)
C00U C00Z H00Z 119.6
C00T C010 H01Q 109.0
C00T C010 H01R 109.0
C00T C010 C01F 112.8(6)
H01Q C010 H01R 107.8
C01F C010 H01Q 109.0
C01F C010 H01R 109.0
C00J C011 H011 107.7
C00M C011 C00J 110.9(6)
C00M C011 H011 107.7
C00M C011 C015 112.3(6)
C015 C011 C00J 110.4(6)
C015 C011 H011 107.7
C01P C012 Br02 118.1(14)
C01S C012 Br02 119.7(14)
C01S C012 C01P 122.2(10)
C00S C013 H013 120.4
C00S C013 C01U 119.2(9)
C01U C013 H013 120.4
C016 C014 H014 119.4
C017 C014 H014 119.4
C017 C014 C016 121.3(10)
C011 C015 H01A 109.1
C011 C015 H01B 109.1
H01A C015 H01B 107.9
C01D C015 C011 112.3(6)
C01D C015 H01A 109.1
C01D C015 H01B 109.1
C00W C016 H016 120.6
C014 C016 C00W 118.9(10)
C014 C016 H016 120.6
C014 C017 H017 119.8
C014 C017 C01G 120.4(9)
C01G C017 H017 119.8
C00M C018 H01C 109.0
C00M C018 H01D 109.0
C00M C018 C01B 113.1(7)
H01C C018 H01D 107.8
C01B C018 H01C 109.0
C01B C018 H01D 109.0
C00L C019 H019 120.9
C01V C019 C00L 118.3(9)
C01V C019 H019 120.9
C00O C01A H01S 119.1
C01P C01A C00O 121.7(11)
C01P C01A H01S 119.1
C018 C01B H01E 108.9
C018 C01B H01F 108.9
H01E C01B H01F 107.7
C01D C01B C018 113.3(7)
C01D C01B H01E 108.9
C01D C01B H01F 108.9
C00W C01C H01T 119.7
C01G C01C C00W 120.5(9)
C01G C01C H01T 119.7
C015 C01D H01G 108.2
C01B C01D C015 108.9(8)
C01B C01D H01G 108.2
C01B C01D C01T 113.4(9)
C01T C01D C015 109.9(8)
C01T C01D H01G 108.2
C00C C01E H01H 120.3
C01W C01E C00C 119.4(9)
C01W C01E H01H 120.3
C00E C01F C010 115.4(6)
C00E C01F H01X 108.4
C00E C01F H01Y 108.4
C010 C01F H01X 108.4
C010 C01F H01Y 108.4
H01X C01F H01Y 107.5
C017 C01G C01C 119.8(11)
C017 C01G H01Z 120.1
C01C C01G H01Z 120.1
C00P C01H H01I 120.1
C01Q C01H C00P 119.9(9)
C01Q C01H H01I 120.1
C01J C01I H01J 119.5
C01J C01I C01M 121.0(10)
C01M C01I H01J 119.5
C00L C01J H01K 119.8
C01I C01J C00L 120.4(9)
C01I C01J H01K 119.8
C00U C01K H01 119.6
C01L C01K C00U 120.7(8)
C01L C01K H01 119.6
C00R C01L H0AA 120.4
C01K C01L C00R 119.2(8)
C01K C01L H0AA 120.4
C01I C01M H01M 120.6
C01V C01M C01I 118.9(9)
C01V C01M H01M 120.6
C00X C01N H01N 120.7
C00X C01N C01Q 118.6(9)
C01Q C01N H01N 120.7
C00O C01O H1AA 117.8
C01S C01O C00O 124.4(14)
C01S C01O H1AA 117.8
C012 C01P H2AA 120.8
C01A C01P C012 118.5(13)
C01A C01P H2AA 120.8
C01H C01Q Br01 121.1(8)
C01H C01Q C01N 119.6(10)
C01N C01Q Br01 119.3(8)
C00T C01R H3AA 109.5
C00T C01R H 109.5
C00T C01R HA 109.5
H3AA C01R H 109.5
H3AA C01R HA 109.5
H C01R HA 109.5
C012 C01S C01O 117.2(14)
C012 C01S H4AA 121.4
C01O C01S H4AA 121.4
C01D C01T H01L 109.5
C01D C01T H01O 109.5
C01D C01T H01P 109.5
H01L C01T H01O 109.5
H01L C01T H01P 109.5
H01O C01T H01P 109.5
C013 C01U H01U 120.1
C01W C01U C013 119.7(11)
C01W C01U H01U 120.1
C019 C01V H01V 118.9
C01M C01V C019 122.1(9)
C01M C01V H01V 118.9
C01E C01W H01W 119.0
C01U C01W C01E 122.0(11)
C01U C01W H01W 119.0

loop_
_geom_bond_atom_site_label_1
_geom_bond_atom_site_label_2
_geom_bond_distance
Br01 C01Q 1.889(10)
Br02 C012 1.907(10)
O003 C009 1.221(8)
O004 C00B 1.219(8)
O005 C00K 1.253(10)
O006 C00Y 1.204(8)
N007 H007 0.8600
N007 C009 1.350(9)
N007 C00R 1.362(9)
C008 H008 0.9800
C008 C00E 1.513(8)
C008 C00I 1.560(8)
C008 C00N 1.536(8)
C009 C00H 1.512(7)
N00A H00A 0.8600
N00A C00K 1.348(11)
N00A C00S 1.389(11)
C00B C00F 1.475(11)
C00B C00L 1.510(10)
C00C C00D 1.482(12)
C00C C00S 1.411(10)
C00C C01E 1.413(13)
C00D C00K 1.505(8)
C00D C00M 1.333(11)
C00E C00H 1.338(8)
C00E C01F 1.493(8)
C00F H00B 0.9700
C00F H00C 0.9700
C00F C00J 1.537(9)
C00G C00J 1.502(12)
C00G C00P 1.404(11)
C00G C00X 1.372(11)
C00H C00Q 1.485(9)
C00I H00I 0.9800
C00I C00O 1.499(10)
C00I C00V 1.538(9)
C00J H00J 0.9800
C00J C011 1.552(9)
C00L C019 1.395(11)
C00L C01J 1.367(12)
C00M C011 1.501(12)
C00M C018 1.505(8)
C00N H00D 0.9700
C00N H00E 0.9700
C00N C00T 1.534(8)
C00O C01A 1.414(13)
C00O C01O 1.376(12)
C00P H00P 0.9300
C00P C01H 1.359(15)
C00Q C00R 1.400(8)
C00Q C00Z 1.379(10)
C00R C01L 1.383(11)
C00S C013 1.346(14)
C00T H00T 0.9800
C00T C010 1.497(11)
C00T C01R 1.516(9)
C00U H00U 0.9300
C00U C00Z 1.375(12)
C00U C01K 1.386(14)
C00V H00F 0.9700
C00V H00G 0.9700
C00V C00Y 1.500(11)
C00W C00Y 1.499(10)
C00W C016 1.386(10)
C00W C01C 1.379(12)
C00X H00X 0.9300
C00X C01N 1.359(15)
C00Z H00Z 0.9300
C010 H01Q 0.9700
C010 H01R 0.9700
C010 C01F 1.518(10)
C011 H011 0.9800
C011 C015 1.534(10)
C012 C01P 1.40(2)
C012 C01S 1.36(2)
C013 H013 0.9300
C013 C01U 1.387(16)
C014 H014 0.9300
C014 C016 1.382(13)
C014 C017 1.337(18)
C015 H01A 0.9700
C015 H01B 0.9700
C015 C01D 1.531(10)
C016 H016 0.9300
C017 H017 0.9300
C017 C01G 1.366(18)
C018 H01C 0.9700
C018 H01D 0.9700
C018 C01B 1.536(12)
C019 H019 0.9300
C019 C01V 1.379(14)
C01A H01S 0.9300
C01A C01P 1.348(14)
C01B H01E 0.9700
C01B H01F 0.9700
C01B C01D 1.485(16)
C01C H01T 0.9300
C01C C01G 1.367(14)
C01D H01G 0.9800
C01D C01T 1.526(13)
C01E H01H 0.9300
C01E C01W 1.371(17)
C01F H01X 0.9700
C01F H01Y 0.9700
C01G H01Z 0.9300
C01H H01I 0.9300
C01H C01Q 1.356(15)
C01I H01J 0.9300
C01I C01J 1.355(14)
C01I C01M 1.369(16)
C01J H01K 0.9300
C01K H01 0.9300
C01K C01L 1.349(14)
C01L H0AA 0.9300
C01M H01M 0.9300
C01M C01V 1.338(16)
C01N H01N 0.9300
C01N C01Q 1.431(15)
C01O H1AA 0.9300
C01O C01S 1.358(19)
C01P H2AA 0.9300
C01R H3AA 0.9600
C01R H 0.9600
C01R HA 0.9600
C01S H4AA 0.9300
C01T H01L 0.9600
C01T H01O 0.9600
C01T H01P 0.9600
C01U H01U 0.9300
C01U C01W 1.368(16)
C01V H01V 0.9300
C01W H01W 0.9300

loop_
_geom_torsion_atom_site_label_1
_geom_torsion_atom_site_label_2
_geom_torsion_atom_site_label_3
_geom_torsion_atom_site_label_4
_geom_torsion
Br02 C012 C01P C01A -179.8(7)
Br02 C012 C01S C01O -178.0(7)
O003 C009 C00H C00E -4.1(10)
O003 C009 C00H C00Q 179.2(6)
O004 C00B C00F C00J -25.3(9)
O004 C00B C00L C019 179.8(7)
O004 C00B C00L C01J -1.5(10)
N007 C009 C00H C00E 176.4(6)
N007 C009 C00H C00Q -0.3(6)
N007 C00R C01L C01K 178.8(7)
C008 C00E C00H C009 -2.9(9)
C008 C00E C00H C00Q 172.8(6)
C008 C00E C01F C010 42.4(9)
C008 C00I C00O C01A -58.2(8)
C008 C00I C00O C01O 121.4(7)
C008 C00I C00V C00Y -79.8(7)
C008 C00N C00T C010 -56.3(7)
C008 C00N C00T C01R -178.8(7)
C009 N007 C00R C00Q 1.2(7)
C009 N007 C00R C01L -175.8(7)
C009 C00H C00Q C00R 1.0(6)
C009 C00H C00Q C00Z 177.1(8)
N00A C00S C013 C01U 177.3(8)
C00B C00F C00J C00G 146.1(6)
C00B C00F C00J C011 -88.2(7)
C00B C00L C019 C01V -176.4(7)
C00B C00L C01J C01I 177.5(8)
C00C C00D C00K O005 178.4(7)
C00C C00D C00K N00A 0.4(7)
C00C C00D C00M C011 162.0(6)
C00C C00D C00M C018 -12.4(11)
C00C C00S C013 C01U 0.0(13)
C00C C01E C01W C01U 0.6(16)
C00D C00C C00S N00A -4.4(7)
C00D C00C C00S C013 173.4(8)
C00D C00C C01E C01W -171.0(9)
C00D C00M C011 C00J -92.3(7)
C00D C00M C011 C015 143.7(6)
C00D C00M C018 C01B -144.9(8)
C00E C008 C00I C00O 174.5(5)
C00E C008 C00I C00V 51.2(6)
C00E C008 C00N C00T 49.2(7)
C00E C00H C00Q C00R -175.5(6)
C00E C00H C00Q C00Z 0.7(13)
C00F C00B C00L C019 -1.8(10)
C00F C00B C00L C01J 176.9(7)
C00F C00J C011 C00M 56.2(6)
C00F C00J C011 C015 -178.7(6)
C00G C00J C011 C00M -178.7(5)
C00G C00J C011 C015 -53.6(7)
C00G C00P C01H C01Q 1.3(13)
C00G C00X C01N C01Q 0.6(13)
C00H C00E C01F C010 -138.6(7)
C00H C00Q C00R N007 -1.3(7)
C00H C00Q C00R C01L 175.9(6)
C00H C00Q C00Z C00U -176.8(8)
C00I C008 C00E C00H -95.9(6)
C00I C008 C00E C01F 83.1(6)
C00I C008 C00N C00T -76.5(6)
C00I C00O C01A C01P -179.1(8)
C00I C00O C01O C01S -178.6(8)
C00I C00V C00Y O006 -33.1(10)
C00I C00V C00Y C00W 150.3(6)
C00J C00G C00P C01H 179.5(7)
C00J C00G C00X C01N 179.6(7)
C00J C011 C015 C01D -73.5(9)
C00K N00A C00S C00C 4.9(8)
C00K N00A C00S C013 -172.7(8)
C00K C00D C00M C011 -15.3(10)
C00K C00D C00M C018 170.3(6)
C00L C00B C00F C00J 156.3(6)
C00L C019 C01V C01M -3.6(14)
C00M C00D C00K O005 -3.7(11)
C00M C00D C00K N00A 178.3(6)
C00M C011 C015 C01D 50.8(9)
C00M C018 C01B C01D -48.9(9)
C00N C008 C00E C00H 139.7(6)
C00N C008 C00E C01F -41.3(7)
C00N C008 C00I C00O -60.2(6)
C00N C008 C00I C00V 176.5(5)
C00N C00T C010 C01F 55.0(7)
C00O C00I C00V C00Y 156.7(6)
C00O C01A C01P C012 -2.5(14)
C00O C01O C01S C012 -1.9(15)
C00P C00G C00J C00F -116.8(7)
C00P C00G C00J C011 117.8(7)
C00P C00G C00X C01N -0.4(12)
C00P C01H C01Q Br01 178.2(7)
C00P C01H C01Q C01N -1.0(13)
C00Q C00R C01L C01K 2.1(11)
C00R N007 C009 O003 179.9(6)
C00R N007 C009 C00H -0.5(7)
C00R C00Q C00Z C00U -1.0(11)
C00S N00A C00K O005 178.7(7)
C00S N00A C00K C00D -3.3(8)
C00S C00C C00D C00K 2.4(7)
C00S C00C C00D C00M -175.3(7)
C00S C00C C01E C01W -1.8(12)
C00S C013 C01U C01W -1.3(15)
C00T C010 C01F C00E -49.9(9)
C00U C01K C01L C00R -1.0(13)
C00V C00I C00O C01A 67.4(8)
C00V C00I C00O C01O -113.0(7)
C00W C01C C01G C017 2.6(14)
C00X C00G C00J C00F 63.3(8)
C00X C00G C00J C011 -62.2(8)
C00X C00G C00P C01H -0.6(11)
C00X C01N C01Q Br01 -179.1(7)
C00X C01N C01Q C01H 0.1(13)
C00Y C00W C016 C014 -179.8(9)
C00Y C00W C01C C01G 177.4(7)
C00Z C00Q C00R N007 -178.3(6)
C00Z C00Q C00R C01L -1.0(10)
C00Z C00U C01K C01L -1.0(14)
C011 C00M C018 C01B 40.4(9)
C011 C015 C01D C01B -59.1(9)
C011 C015 C01D C01T 176.1(10)
C013 C01U C01W C01E 1.0(17)
C014 C017 C01G C01C 0.1(17)
C016 C00W C00Y O006 -160.1(8)
C016 C00W C00Y C00V 16.6(10)
C016 C00W C01C C01G -2.9(11)
C016 C014 C017 C01G -2.6(19)
C017 C014 C016 C00W 2.3(17)
C018 C00M C011 C00J 82.3(7)
C018 C00M C011 C015 -41.7(7)
C018 C01B C01D C015 57.9(8)
C018 C01B C01D C01T -179.4(7)
C019 C00L C01J C01I -3.7(12)
C01A C00O C01O C01S 1.0(12)
C01C C00W C00Y O006 19.6(10)
C01C C00W C00Y C00V -163.7(7)
C01C C00W C016 C014 0.5(13)
C01E C00C C00D C00K 172.2(8)
C01E C00C C00D C00M -5.5(13)
C01E C00C C00S N00A -176.3(6)
C01E C00C C00S C013 1.5(11)
C01F C00E C00H C009 178.1(6)
C01F C00E C00H C00Q -6.1(10)
C01I C01M C01V C019 1.2(15)
C01J C00L C019 C01V 4.8(11)
C01J C01I C01M C01V 0.0(15)
C01K C00U C00Z C00Q 2.0(14)
C01M C01I C01J C00L 1.3(15)
C01O C00O C01A C01P 1.3(12)
C01P C012 C01S C01O 0.5(16)
C01R C00T C010 C01F 178.0(7)
C01S C012 C01P C01A 1.6(16)

loop_
_smtbx_masks_void_nr
_smtbx_masks_void_average_x
_smtbx_masks_void_average_y
_smtbx_masks_void_average_z
_smtbx_masks_void_volume
_smtbx_masks_void_count_electrons
1 0.000 0.255 -0.771 404.6 70.8
2 0.141 0.112 0.735 10.1 0.7
3 0.500 0.755 -0.296 404.6 70.8
4 0.359 0.612 0.265 10.1 0.6
5 0.641 0.612 0.735 10.1 0.7
6 0.859 0.112 0.265 10.1 0.6
